data_7015192
loop_
_publ_author_name
'Santana, M. Dolores'
'Garc\'ia-Bueno, Roc\'io'
'Garc\'ia, Gabriel'
'S\'anchez, Gregorio'
'Garc\'ia, Joaqu\'in'
'P\'erez, Jos\'e'
'Garc\'ia, Luis'
'Serrano, J. Luis'

_publ_section_title
;
 Synthesis and luminescence properties of cyclopalladated complexes
 with S^N and O^N donor ligands.
;
_journal_issue 14
_journal_name_full 'Dalton transactions (Cambridge, England : 2003)'
_journal_page_first 3537
_journal_page_last 3546
_journal_paper_doi 10.1039/c0dt01337d
_journal_volume 40
_journal_year 2011
_chemical_formula_moiety 'C18 H12 N2 O PD'
_chemical_formula_sum 'C18 H12 N2 O Pd'
_chemical_formula_weight 378.70
_chemical_name_systematic
;
?
;
_space_group_IT_number 61
_symmetry_cell_setting orthorhombic
_symmetry_space_group_name_Hall '-P 2bc 2ac'
_symmetry_space_group_name_H-M 'P c a b'
_atom_sites_solution_hydrogens geom
_atom_sites_solution_primary direct
_atom_sites_solution_secondary difmap
_audit_creation_method SHELXL-97
_cell_angle_alpha 90.00
_cell_angle_beta 90.00
_cell_angle_gamma 90.00
_cell_formula_units_Z 8
_cell_length_a 7.7320(3)
_cell_length_b 16.2417(7)
_cell_length_c 22.1839(10)
_cell_measurement_temperature 100(2)
_cell_volume 2785.9(2)
_computing_structure_refinement 'SHELXL-97 (Sheldrick, 1997)'
_diffrn_ambient_temperature 100(2)
_diffrn_measured_fraction_theta_full 0.000
_diffrn_measured_fraction_theta_max 0.959
_diffrn_radiation_monochromator graphite
_diffrn_radiation_source 'fine-focus sealed tube'
_diffrn_radiation_type MoK\a
_diffrn_radiation_wavelength 0.71073
_diffrn_reflns_av_R_equivalents 0.0226
_diffrn_reflns_av_sigmaI/netI 0.0131
_diffrn_reflns_limit_h_max 10
_diffrn_reflns_limit_h_min -10
_diffrn_reflns_limit_k_max 21
_diffrn_reflns_limit_k_min -21
_diffrn_reflns_limit_l_max 29
_diffrn_reflns_limit_l_min -28
_diffrn_reflns_number 29838
_diffrn_reflns_theta_full 0.50
_diffrn_reflns_theta_max 28.21
_diffrn_reflns_theta_min 1.84
_exptl_absorpt_coefficient_mu 1.334
_exptl_absorpt_correction_T_max 0.8563
_exptl_absorpt_correction_T_min 0.8050
_exptl_absorpt_correction_type none
_exptl_crystal_colour yellow
_exptl_crystal_density_diffrn 1.806
_exptl_crystal_density_method 'not measured'
_exptl_crystal_description block
_exptl_crystal_F_000 1504
_exptl_crystal_size_max 0.17
_exptl_crystal_size_mid 0.14
_exptl_crystal_size_min 0.12
_refine_diff_density_max 2.067
_refine_diff_density_min -0.401
_refine_diff_density_rms 0.113
_refine_ls_extinction_method none
_refine_ls_goodness_of_fit_ref 1.106
_refine_ls_hydrogen_treatment constr
_refine_ls_matrix_type full
_refine_ls_number_parameters 199
_refine_ls_number_reflns 3287
_refine_ls_number_restraints 0
_refine_ls_restrained_S_all 1.106
_refine_ls_R_factor_all 0.0377
_refine_ls_R_factor_gt 0.0361
_refine_ls_shift/su_max 0.001
_refine_ls_shift/su_mean 0.000
_refine_ls_structure_factor_coef Fsqd
_refine_ls_weighting_details 'calc w=1/[\s^2^(Fo^2^)+(0.0431P)^2^+7.0956P] where P=(Fo^2^+2Fc^2^)/3'
_refine_ls_weighting_scheme calc
_refine_ls_wR_factor_gt 0.0905
_refine_ls_wR_factor_ref 0.0916
_reflns_number_gt 3142
_reflns_number_total 3287
_reflns_threshold_expression >2sigma(I)
_cod_data_source_file c0dt01337d.txt
_cod_data_source_block complexII9
_cod_original_sg_symbol_H-M Pcab
_cod_database_code 7015192

loop_
_symmetry_equiv_pos_as_xyz
'x, y, z'
'-x, -y+1/2, z+1/2'
'x+1/2, -y, -z+1/2'
'-x+1/2, y+1/2, -z'
'-x, -y, -z'
'x, y-1/2, -z-1/2'
'-x-1/2, y, z-1/2'
'x-1/2, -y-1/2, z'

loop_
_atom_site_label
_atom_site_type_symbol
_atom_site_fract_x
_atom_site_fract_y
_atom_site_fract_z
_atom_site_U_iso_or_equiv
_atom_site_adp_type
_atom_site_occupancy
_atom_site_symmetry_multiplicity
_atom_site_calc_flag
_atom_site_refinement_flags
_atom_site_disorder_assembly
_atom_site_disorder_group
C3 C 0.3279(4) -0.0147(2) 0.59634(16) 0.0276(7) Uani 1 1 d . . .
H3 H 0.3566 -0.0250 0.6373 0.033 Uiso 1 1 calc R . .
C2 C 0.3798(4) 0.05681(19) 0.56859(15) 0.0250(6) Uani 1 1 d . . .
H2 H 0.4412 0.0973 0.5908 0.030 Uiso 1 1 calc R . .
C1 C 0.3424(4) 0.06998(17) 0.50796(14) 0.0215(6) Uani 1 1 d . . .
H1 H 0.3795 0.1197 0.4895 0.026 Uiso 1 1 calc R . .
Pd1 Pd 0.18055(3) 0.025975(13) 0.388045(10) 0.02065(9) Uani 1 1 d . . .
O1 O 0.3252(3) 0.13749(14) 0.37129(11) 0.0270(5) Uani 1 1 d . . .
N1 N 0.2560(3) 0.01496(14) 0.47490(12) 0.0210(5) Uani 1 1 d . . .
C13 C 0.1977(4) -0.05494(17) 0.50236(15) 0.0229(6) Uani 1 1 d . . .
N2 N 0.0878(3) 0.05370(16) 0.30518(12) 0.0252(5) Uani 1 1 d . . .
C6 C 0.0645(4) -0.19897(18) 0.55169(16) 0.0311(7) Uani 1 1 d . . .
H6 H 0.0183 -0.2478 0.5689 0.037 Uiso 1 1 calc R . .
C8 C -0.0645(4) -0.23282(18) 0.45034(18) 0.0322(8) Uani 1 1 d . . .
H8 H -0.1141 -0.2824 0.4652 0.039 Uiso 1 1 calc R . .
C11 C 0.0724(4) -0.08319(18) 0.40417(16) 0.0257(6) Uani 1 1 d . . .
C12 C 0.0981(4) -0.10768(17) 0.46447(15) 0.0241(6) Uani 1 1 d . . .
C7 C 0.0309(4) -0.18132(18) 0.48929(16) 0.0277(7) Uani 1 1 d . . .
C4 C 0.2311(4) -0.07269(18) 0.56290(15) 0.0253(6) Uani 1 1 d . . .
C9 C -0.0856(4) -0.2112(2) 0.39099(17) 0.0333(8) Uani 1 1 d . . .
H9 H -0.1480 -0.2469 0.3650 0.040 Uiso 1 1 calc R . .
C5 C 0.1605(4) -0.1478(2) 0.58674(17) 0.0309(7) Uani 1 1 d . . .
H5 H 0.1812 -0.1619 0.6277 0.037 Uiso 1 1 calc R . .
C18 C -0.0387(5) 0.0338(2) 0.26664(15) 0.0305(7) Uani 1 1 d . . .
H18 H -0.1087 -0.0141 0.2697 0.037 Uiso 1 1 calc R . .
C14 C 0.2810(4) 0.16628(18) 0.32086(14) 0.0252(6) Uani 1 1 d . . .
H14 H 0.3339 0.2155 0.3069 0.030 Uiso 1 1 calc R . .
C15 C 0.1560(4) 0.12789(19) 0.28475(15) 0.0265(6) Uani 1 1 d . . .
C10 C -0.0163(4) -0.13683(19) 0.36749(17) 0.0309(7) Uani 1 1 d . . .
H10 H -0.0314 -0.1240 0.3260 0.037 Uiso 1 1 calc R . .
C16 C 0.0698(5) 0.1528(2) 0.23202(15) 0.0317(7) Uani 1 1 d . . .
H16 H 0.0923 0.2007 0.2087 0.038 Uiso 1 1 calc R . .
C17 C -0.0540(5) 0.0936(2) 0.22094(16) 0.0351(7) Uani 1 1 d . . .
H17 H -0.1344 0.0932 0.1886 0.042 Uiso 1 1 calc R . .

loop_
_atom_site_aniso_label
_atom_site_aniso_U_11
_atom_site_aniso_U_22
_atom_site_aniso_U_33
_atom_site_aniso_U_23
_atom_site_aniso_U_13
_atom_site_aniso_U_12
C3 0.0275(16) 0.0241(15) 0.0310(16) 0.0021(13) 0.0089(12) 0.0063(12)
C2 0.0223(14) 0.0205(14) 0.0323(15) -0.0024(12) 0.0037(12) 0.0024(11)
C1 0.0183(13) 0.0135(12) 0.0328(15) 0.0014(11) 0.0050(11) 0.0019(10)
Pd1 0.02014(14) 0.01416(13) 0.02764(15) -0.00157(8) 0.00179(8) -0.00024(7)
O1 0.0296(12) 0.0199(10) 0.0314(11) 0.0004(9) -0.0003(9) -0.0027(8)
N1 0.0190(12) 0.0146(10) 0.0295(12) 0.0015(9) 0.0051(10) 0.0032(9)
C13 0.0179(13) 0.0133(12) 0.0376(16) 0.0021(11) 0.0092(12) 0.0051(10)
N2 0.0268(13) 0.0208(12) 0.0279(13) -0.0046(10) 0.0027(10) 0.0001(10)
C6 0.0297(16) 0.0135(13) 0.050(2) 0.0073(13) 0.0166(14) 0.0035(12)
C8 0.0219(15) 0.0132(13) 0.061(2) -0.0031(13) 0.0109(14) 0.0023(11)
C11 0.0212(14) 0.0163(13) 0.0397(16) -0.0025(12) 0.0040(12) 0.0033(11)
C12 0.0181(13) 0.0144(12) 0.0398(17) 0.0001(11) 0.0088(12) 0.0049(10)
C7 0.0206(14) 0.0153(13) 0.0471(19) -0.0006(12) 0.0122(13) 0.0038(11)
C4 0.0230(14) 0.0159(13) 0.0370(16) 0.0030(12) 0.0101(13) 0.0062(11)
C9 0.0206(15) 0.0211(15) 0.058(2) -0.0136(14) 0.0033(14) 0.0004(12)
C5 0.0326(17) 0.0208(15) 0.0392(18) 0.0081(13) 0.0125(14) 0.0068(13)
C18 0.0333(17) 0.0256(15) 0.0325(16) -0.0067(13) 0.0002(14) -0.0018(13)
C14 0.0294(15) 0.0173(13) 0.0290(15) -0.0007(11) 0.0032(12) -0.0002(11)
C15 0.0298(16) 0.0201(14) 0.0297(15) -0.0025(12) 0.0033(12) 0.0003(12)
C10 0.0273(16) 0.0188(14) 0.0466(19) -0.0050(13) 0.0034(14) 0.0036(12)
C16 0.0399(19) 0.0282(16) 0.0270(15) -0.0009(12) 0.0013(13) 0.0014(14)
C17 0.0384(19) 0.0385(18) 0.0283(16) -0.0043(14) -0.0054(14) -0.0014(15)

loop_
_atom_type_symbol
_atom_type_description
_atom_type_scat_dispersion_real
_atom_type_scat_dispersion_imag
_atom_type_scat_source
C C 0.0033 0.0016 'International Tables Vol C Tables 4.2.6.8 and 6.1.1.4'
H H 0.0000 0.0000 'International Tables Vol C Tables 4.2.6.8 and 6.1.1.4'
N N 0.0061 0.0033 'International Tables Vol C Tables 4.2.6.8 and 6.1.1.4'
O O 0.0106 0.0060 'International Tables Vol C Tables 4.2.6.8 and 6.1.1.4'
Pd Pd -0.9988 1.0072 'International Tables Vol C Tables 4.2.6.8 and 6.1.1.4'

loop_
_geom_angle_atom_site_label_1
_geom_angle_atom_site_label_2
_geom_angle_atom_site_label_3
_geom_angle
_geom_angle_site_symmetry_1
_geom_angle_site_symmetry_3
_geom_angle_publ_flag
C2 C3 C4 118.8(3) . . ?
C3 C2 C1 120.1(3) . . ?
N1 C1 C2 122.1(3) . . ?
C11 Pd1 N1 82.60(12) . . ?
C11 Pd1 N2 102.26(12) . . ?
N1 Pd1 N2 171.06(10) . . ?
C11 Pd1 O1 173.63(11) . . ?
N1 Pd1 O1 95.09(9) . . ?
N2 Pd1 O1 80.83(10) . . ?
C14 O1 Pd1 108.9(2) . . ?
C1 N1 C13 118.5(3) . . ?
C1 N1 Pd1 127.5(2) . . ?
C13 N1 Pd1 113.8(2) . . ?
N1 C13 C4 122.6(3) . . ?
N1 C13 C12 114.5(3) . . ?
C4 C13 C12 122.8(3) . . ?
C18 N2 C15 106.1(3) . . ?
C18 N2 Pd1 141.7(2) . . ?
C15 N2 Pd1 110.8(2) . . ?
C5 C6 C7 121.9(3) . . ?
C9 C8 C7 119.9(3) . . ?
C10 C11 C12 116.9(3) . . ?
C10 C11 Pd1 131.8(3) . . ?
C12 C11 Pd1 111.2(2) . . ?
C11 C12 C7 123.8(3) . . ?
C11 C12 C13 117.8(3) . . ?
C7 C12 C13 118.5(3) . . ?
C8 C7 C12 117.1(3) . . ?
C8 C7 C6 124.5(3) . . ?
C12 C7 C6 118.5(3) . . ?
C13 C4 C3 117.7(3) . . ?
C13 C4 C5 117.3(3) . . ?
C3 C4 C5 125.0(3) . . ?
C8 C9 C10 121.7(3) . . ?
C6 C5 C4 121.1(3) . . ?
N2 C18 C17 110.8(3) . . ?
O1 C14 C15 122.0(3) . . ?
N2 C15 C14 117.4(3) . . ?
N2 C15 C16 109.9(3) . . ?
C14 C15 C16 132.4(3) . . ?
C11 C10 C9 120.6(3) . . ?
C17 C16 C15 106.1(3) . . ?
C16 C17 C18 107.1(3) . . ?

loop_
_geom_bond_atom_site_label_1
_geom_bond_atom_site_label_2
_geom_bond_distance
_geom_bond_site_symmetry_2
_geom_bond_publ_flag
C3 C2 1.375(5) . ?
C3 C4 1.413(5) . ?
C2 C1 1.392(5) . ?
C1 N1 1.335(4) . ?
Pd1 C11 1.993(3) . ?
Pd1 N1 2.021(3) . ?
Pd1 N2 2.024(3) . ?
Pd1 O1 2.161(2) . ?
O1 C14 1.260(4) . ?
N1 C13 1.365(4) . ?
C13 C4 1.398(5) . ?
C13 C12 1.426(4) . ?
N2 C18 1.339(4) . ?
N2 C15 1.391(4) . ?
C6 C5 1.358(5) . ?
C6 C7 1.437(5) . ?
C8 C9 1.372(5) . ?
C8 C7 1.411(5) . ?
C11 C10 1.375(5) . ?
C11 C12 1.410(5) . ?
C12 C7 1.416(4) . ?
C4 C5 1.438(4) . ?
C9 C10 1.421(5) . ?
C18 C17 1.409(5) . ?
C14 C15 1.402(4) . ?
C15 C16 1.406(5) . ?
C16 C17 1.379(5) . ?
